data_4115656
loop_
_publ_author_name
'Miriam V. Bennett'
'Laurance G. Beauvais'
'Matthew P. Shores'
'Jeffrey R. Long'

_publ_contact_author
;
        Jeffrey R. Long
        Department of Chemistry
        University of California, Berkeley
        United States of America
;
_publ_contact_author_email jlong@cchem.berkeley.edu
_publ_contact_author_fax '510 643-3832'
_publ_contact_author_phone '510 642-0860'
_publ_section_title
;
 Expanded Prussian Blue Analogues Incorporating [Re6Se8(CN)6]3-/4-
 Clusters: Adjusting Porosity via Charge Balance
;
_journal_name_full 'Journal of the American Chemical Society'
_journal_page_first 8022
_journal_page_last 8032
_journal_paper_doi 10.1021/ja0110473
_journal_volume 123
_journal_year 2001
_chemical_compound_source synthetic
_chemical_formula_structural 'Fe4[Re6Se8(CN)6]3 36H2O '
_chemical_formula_sum 'C18 H72 Fe4 N18 O36 Re18 Se24'
_chemical_formula_weight 6586.98
_chemical_name_systematic
; 
 ? 
;
_space_group_IT_number 225
_symmetry_cell_setting cubic
_symmetry_space_group_name_Hall '-F 4 2 3'
_symmetry_space_group_name_H-M 'F m -3 m'
_atom_sites_solution_hydrogens geom
_atom_sites_solution_primary direct
_atom_sites_solution_secondary difmap
_audit_creation_method SHELXL
_cell_angle_alpha 90.00
_cell_angle_beta 90.00
_cell_angle_gamma 90.00
_cell_formula_units_Z 1
_cell_length_a 14.2455(10)
_cell_length_b 14.2455(10)
_cell_length_c 14.2455(10)
_cell_measurement_temperature 174(2)
_cell_volume 2890.9(4)
_computing_cell_refinement 'Bruker SAINT'
_computing_data_collection 'Bruker SMART'
_computing_data_reduction 'Bruker SAINT'
_computing_molecular_graphics 'Bruker SHELXTL'
_computing_publication_material 'Bruker SHELXTL'
_computing_structure_refinement 'SHELXL-93 (Sheldrick, 1993)'
_computing_structure_solution 'SHELXS-86 (Sheldrick, 1990)'
_diffrn_ambient_temperature 174(2)
_diffrn_radiation_monochromator graphite
_diffrn_radiation_source 'fine-focus sealed tube'
_diffrn_radiation_type MoK\a
_diffrn_radiation_wavelength 0.71073
_diffrn_reflns_av_R_equivalents 0.0497
_diffrn_reflns_av_sigmaI/netI 0.0169
_diffrn_reflns_limit_h_max 17
_diffrn_reflns_limit_h_min -15
_diffrn_reflns_limit_k_max 16
_diffrn_reflns_limit_k_min -17
_diffrn_reflns_limit_l_max 10
_diffrn_reflns_limit_l_min -17
_diffrn_reflns_number 4019
_diffrn_reflns_theta_max 25.92
_diffrn_reflns_theta_min 2.48
_exptl_absorpt_coefficient_mu 26.849
_exptl_absorpt_correction_type multi-scan
_exptl_absorpt_process_details 'Blessing, Acta Cryst. (1995) A51 33-38'
_exptl_crystal_colour black
_exptl_crystal_density_diffrn 3.784
_exptl_crystal_description 'truncated square block'
_exptl_crystal_F_000 2864
_exptl_crystal_size_max 0.1
_exptl_crystal_size_mid 0.1
_exptl_crystal_size_min 0.05
_refine_diff_density_max 0.848
_refine_diff_density_min -0.725
_refine_diff_density_rms 0.200
_refine_ls_extinction_coef 0.00014(3)
_refine_ls_extinction_expression Fc^*^=kFc[1+0.001xFc^2^\l^3^/sin(2\q)]^-1/4^
_refine_ls_extinction_method SHELXL
_refine_ls_goodness_of_fit_all 1.148
_refine_ls_goodness_of_fit_obs 1.230
_refine_ls_matrix_type full
_refine_ls_number_parameters 23
_refine_ls_number_reflns 183
_refine_ls_number_restraints 2
_refine_ls_restrained_S_all 1.142
_refine_ls_restrained_S_obs 1.222
_refine_ls_R_factor_all 0.0289
_refine_ls_R_factor_obs 0.0245
_refine_ls_shift/esd_max 0.000
_refine_ls_shift/esd_mean 0.000
_refine_ls_structure_factor_coef Fsqd
_refine_ls_weighting_details 'w=1/[\s^2^(Fo^2^)+(0.0365P)^2^+54.1954P] where P=(Fo^2^+2Fc^2^)/3'
_refine_ls_weighting_scheme calc
_refine_ls_wR_factor_all 0.0672
_refine_ls_wR_factor_obs 0.0659
_reflns_number_observed 157
_reflns_number_total 183
_reflns_observed_criterion >2sigma(I)
_cod_data_source_file ja0110473_2.cif
_cod_data_source_block compound4
_cod_depositor_comments
;
The following automatic conversions were performed:

'_refine_ls_weighting_scheme' value 'calc
w=1/[\s^2^(Fo^2^)+(0.0365P)^2^+54.1954P] where P=(Fo^2^+2Fc^2^)/3'
was changed to 'calc'. New tag '_refine_ls_weighting_details' was
created. The value of the new tag was set to
'w=1/[\s^2^(Fo^2^)+(0.0365P)^2^+54.1954P] where P=(Fo^2^+2Fc^2^)/3'.

Automatic conversion script
Id: cif_fix_values 3143 2015-03-26 13:38:13Z robertas 
;
_cod_database_code 4115656

loop_
_symmetry_equiv_pos_as_xyz
'x, y, z'
'-x, -y, z'
'-x, y, -z'
'x, -y, -z'
'z, x, y'
'z, -x, -y'
'-z, -x, y'
'-z, x, -y'
'y, z, x'
'-y, z, -x'
'y, -z, -x'
'-y, -z, x'
'y, x, -z'
'-y, -x, -z'
'y, -x, z'
'-y, x, z'
'x, z, -y'
'-x, z, y'
'-x, -z, -y'
'x, -z, y'
'z, y, -x'
'z, -y, x'
'-z, y, x'
'-z, -y, -x'
'x, y+1/2, z+1/2'
'-x, -y+1/2, z+1/2'
'-x, y+1/2, -z+1/2'
'x, -y+1/2, -z+1/2'
'z, x+1/2, y+1/2'
'z, -x+1/2, -y+1/2'
'-z, -x+1/2, y+1/2'
'-z, x+1/2, -y+1/2'
'y, z+1/2, x+1/2'
'-y, z+1/2, -x+1/2'
'y, -z+1/2, -x+1/2'
'-y, -z+1/2, x+1/2'
'y, x+1/2, -z+1/2'
'-y, -x+1/2, -z+1/2'
'y, -x+1/2, z+1/2'
'-y, x+1/2, z+1/2'
'x, z+1/2, -y+1/2'
'-x, z+1/2, y+1/2'
'-x, -z+1/2, -y+1/2'
'x, -z+1/2, y+1/2'
'z, y+1/2, -x+1/2'
'z, -y+1/2, x+1/2'
'-z, y+1/2, x+1/2'
'-z, -y+1/2, -x+1/2'
'x+1/2, y, z+1/2'
'-x+1/2, -y, z+1/2'
'-x+1/2, y, -z+1/2'
'x+1/2, -y, -z+1/2'
'z+1/2, x, y+1/2'
'z+1/2, -x, -y+1/2'
'-z+1/2, -x, y+1/2'
'-z+1/2, x, -y+1/2'
'y+1/2, z, x+1/2'
'-y+1/2, z, -x+1/2'
'y+1/2, -z, -x+1/2'
'-y+1/2, -z, x+1/2'
'y+1/2, x, -z+1/2'
'-y+1/2, -x, -z+1/2'
'y+1/2, -x, z+1/2'
'-y+1/2, x, z+1/2'
'x+1/2, z, -y+1/2'
'-x+1/2, z, y+1/2'
'-x+1/2, -z, -y+1/2'
'x+1/2, -z, y+1/2'
'z+1/2, y, -x+1/2'
'z+1/2, -y, x+1/2'
'-z+1/2, y, x+1/2'
'-z+1/2, -y, -x+1/2'
'x+1/2, y+1/2, z'
'-x+1/2, -y+1/2, z'
'-x+1/2, y+1/2, -z'
'x+1/2, -y+1/2, -z'
'z+1/2, x+1/2, y'
'z+1/2, -x+1/2, -y'
'-z+1/2, -x+1/2, y'
'-z+1/2, x+1/2, -y'
'y+1/2, z+1/2, x'
'-y+1/2, z+1/2, -x'
'y+1/2, -z+1/2, -x'
'-y+1/2, -z+1/2, x'
'y+1/2, x+1/2, -z'
'-y+1/2, -x+1/2, -z'
'y+1/2, -x+1/2, z'
'-y+1/2, x+1/2, z'
'x+1/2, z+1/2, -y'
'-x+1/2, z+1/2, y'
'-x+1/2, -z+1/2, -y'
'x+1/2, -z+1/2, y'
'z+1/2, y+1/2, -x'
'z+1/2, -y+1/2, x'
'-z+1/2, y+1/2, x'
'-z+1/2, -y+1/2, -x'
'-x, -y, -z'
'x, y, -z'
'x, -y, z'
'-x, y, z'
'-z, -x, -y'
'-z, x, y'
'z, x, -y'
'z, -x, y'
'-y, -z, -x'
'y, -z, x'
'-y, z, x'
'y, z, -x'
'-y, -x, z'
'y, x, z'
'-y, x, -z'
'y, -x, -z'
'-x, -z, y'
'x, -z, -y'
'x, z, y'
'-x, z, -y'
'-z, -y, x'
'-z, y, -x'
'z, -y, -x'
'z, y, x'
'-x, -y+1/2, -z+1/2'
'x, y+1/2, -z+1/2'
'x, -y+1/2, z+1/2'
'-x, y+1/2, z+1/2'
'-z, -x+1/2, -y+1/2'
'-z, x+1/2, y+1/2'
'z, x+1/2, -y+1/2'
'z, -x+1/2, y+1/2'
'-y, -z+1/2, -x+1/2'
'y, -z+1/2, x+1/2'
'-y, z+1/2, x+1/2'
'y, z+1/2, -x+1/2'
'-y, -x+1/2, z+1/2'
'y, x+1/2, z+1/2'
'-y, x+1/2, -z+1/2'
'y, -x+1/2, -z+1/2'
'-x, -z+1/2, y+1/2'
'x, -z+1/2, -y+1/2'
'x, z+1/2, y+1/2'
'-x, z+1/2, -y+1/2'
'-z, -y+1/2, x+1/2'
'-z, y+1/2, -x+1/2'
'z, -y+1/2, -x+1/2'
'z, y+1/2, x+1/2'
'-x+1/2, -y, -z+1/2'
'x+1/2, y, -z+1/2'
'x+1/2, -y, z+1/2'
'-x+1/2, y, z+1/2'
'-z+1/2, -x, -y+1/2'
'-z+1/2, x, y+1/2'
'z+1/2, x, -y+1/2'
'z+1/2, -x, y+1/2'
'-y+1/2, -z, -x+1/2'
'y+1/2, -z, x+1/2'
'-y+1/2, z, x+1/2'
'y+1/2, z, -x+1/2'
'-y+1/2, -x, z+1/2'
'y+1/2, x, z+1/2'
'-y+1/2, x, -z+1/2'
'y+1/2, -x, -z+1/2'
'-x+1/2, -z, y+1/2'
'x+1/2, -z, -y+1/2'
'x+1/2, z, y+1/2'
'-x+1/2, z, -y+1/2'
'-z+1/2, -y, x+1/2'
'-z+1/2, y, -x+1/2'
'z+1/2, -y, -x+1/2'
'z+1/2, y, x+1/2'
'-x+1/2, -y+1/2, -z'
'x+1/2, y+1/2, -z'
'x+1/2, -y+1/2, z'
'-x+1/2, y+1/2, z'
'-z+1/2, -x+1/2, -y'
'-z+1/2, x+1/2, y'
'z+1/2, x+1/2, -y'
'z+1/2, -x+1/2, y'
'-y+1/2, -z+1/2, -x'
'y+1/2, -z+1/2, x'
'-y+1/2, z+1/2, x'
'y+1/2, z+1/2, -x'
'-y+1/2, -x+1/2, z'
'y+1/2, x+1/2, z'
'-y+1/2, x+1/2, -z'
'y+1/2, -x+1/2, -z'
'-x+1/2, -z+1/2, y'
'x+1/2, -z+1/2, -y'
'x+1/2, z+1/2, y'
'-x+1/2, z+1/2, -y'
'-z+1/2, -y+1/2, x'
'-z+1/2, y+1/2, -x'
'z+1/2, -y+1/2, -x'
'z+1/2, y+1/2, x'

loop_
_atom_site_aniso_label
_atom_site_aniso_U_11
_atom_site_aniso_U_22
_atom_site_aniso_U_33
_atom_site_aniso_U_23
_atom_site_aniso_U_13
_atom_site_aniso_U_12
Re 0.0151(5) 0.0195(5) 0.0195(5) 0.000 0.000 0.000
Se 0.0244(6) 0.0244(6) 0.0244(6) -0.0039(4) -0.0039(4) -0.0039(4)
C 0.027(14) 0.039(8) 0.039(8) 0.000 0.000 0.000
Fe 0.0177(12) 0.0177(12) 0.0177(12) 0.000 0.000 0.000

loop_
_atom_site_label
_atom_site_type_symbol
_atom_site_fract_x
_atom_site_fract_y
_atom_site_fract_z
_atom_site_U_iso_or_equiv
_atom_site_thermal_displace_type
_atom_site_occupancy
_atom_site_calc_flag
_atom_site_refinement_flags
Re Re 0.13066(5) 0.0000 0.0000 0.0180(4) Uani 0.75 d SP
Se Se 0.12518(8) 0.12518(8) 0.12518(8) 0.0244(6) Uani 0.75 d SP
C C 0.2781(16) 0.0000 0.0000 0.035(5) Uani 0.75 d SP
N N 0.3573(18) 0.0000 0.0000 0.034(10) Uiso 0.75 d SPU
Fe Fe 0.5000 0.0000 0.0000 0.0177(12) Uani 1 d SD
O1 O 0.3504(15) 0.0000 0.0000 0.058(38) Uiso 0.25 d SPDU
O2 O 0.3294(74) 0.1706(74) 0.1706(74) 0.378(106) Uiso 0.30 d SP
O3 O 0.3244(104) 0.0000 -0.0868(123) 0.227(70) Uiso 0.12 d SP
O4 O 0.1408(85) 0.1408(85) 0.1408(85) 0.304(96) Uiso 0.24 d SP

loop_
_atom_type_symbol
_atom_type_description
_atom_type_scat_dispersion_real
_atom_type_scat_dispersion_imag
_atom_type_scat_source
C C 0.0033 0.0016 'International Tables Vol C Tables 4.2.6.8 and 6.1.1.4'
H H 0.0000 0.0000 'International Tables Vol C Tables 4.2.6.8 and 6.1.1.4'
N N 0.0061 0.0033 'International Tables Vol C Tables 4.2.6.8 and 6.1.1.4'
O O 0.0106 0.0060 'International Tables Vol C Tables 4.2.6.8 and 6.1.1.4'
Fe Fe 0.3463 0.8444 'International Tables Vol C Tables 4.2.6.8 and 6.1.1.4'
Se Se -0.0929 2.2259 'International Tables Vol C Tables 4.2.6.8 and 6.1.1.4'
Re Re -1.0185 7.2310 'International Tables Vol C Tables 4.2.6.8 and 6.1.1.4'

loop_
_geom_angle_atom_site_label_1
_geom_angle_atom_site_label_2
_geom_angle_atom_site_label_3
_geom_angle
_geom_angle_site_symmetry_1
_geom_angle_site_symmetry_3
C Re Se 91.78(3) . 99
C Re Se 91.78(3) . 4
Se Re Se 89.945(2) 99 4
C Re Se 91.78(3) . 98
Se Re Se 176.45(6) 99 98
Se Re Se 89.943(2) 4 98
C Re Se 91.78(3) . .
Se Re Se 89.946(2) 99 .
Se Re Se 176.45(6) 4 .
Se Re Se 89.946(2) 98 .
C Re Re 135.0 . 9
Se Re Re 58.56(3) 99 9
Se Re Re 118.55(3) 4 9
Se Re Re 118.55(3) 98 9
Se Re Re 58.56(3) . 9
C Re Re 135.0 . 101
Se Re Re 58.56(3) 99 101
Se Re Re 58.56(3) 4 101
Se Re Re 118.54(3) 98 101
Se Re Re 118.55(3) . 101
Re Re Re 60.0 9 101
C Re Re 135.0 . 5
Se Re Re 118.55(3) 99 5
Se Re Re 118.54(3) 4 5
Se Re Re 58.56(3) 98 5
Se Re Re 58.56(3) . 5
Re Re Re 60.0 9 5
Re Re Re 90.0 101 5
C Re Re 135.0 . 105
Se Re Re 118.55(3) 99 105
Se Re Re 58.55(3) 4 105
Se Re Re 58.55(3) 98 105
Se Re Re 118.55(3) . 105
Re Re Re 90.0 9 105
Re Re Re 60.0 101 105
Re Re Re 60.0 5 105
Re Se Re 62.89(5) 9 .
Re Se Re 62.89(5) 9 5
Re Se Re 62.89(5) . 5
O1 C N 0.0 . .
O1 C O3 61.9(76) . 98
N C O3 61.9(76) . 98
O1 C O3 61.9(76) . 114
N C O3 61.9(76) . 114
O3 C O3 77.2(65) 98 114
O1 C O3 61.9(76) . 17
N C O3 61.9(76) . 17
O3 C O3 77.2(65) 98 17
O3 C O3 123.9(100) 114 17
O1 C O3 61.9(76) . .
N C O3 61.9(76) . .
O3 C O3 123.9(100) 98 .
O3 C O3 77.2(65) 114 .
O3 C O3 77.2(65) 17 .
O1 C Re 180.0 . .
N C Re 180.0 . .
O3 C Re 118.1(76) 98 .
O3 C Re 118.1(76) 114 .
O3 C Re 118.1(76) 17 .
O3 C Re 118.1(76) . .
C N O3 69.2(57) . 98
C N O3 69.2(57) . 17
O3 N O3 82.8(38) 98 17
C N O3 69.2(56) . 114
O3 N O3 82.8(38) 98 114
O3 N O3 138.5(100) 17 114
C N O3 69.2(56) . .
O3 N O3 138.5(100) 98 .
O3 N O3 82.8(38) 17 .
O3 N O3 82.8(38) 114 .
C N Fe 180.0 . .
O3 N Fe 110.8(57) 98 .
O3 N Fe 110.8(57) 17 .
O3 N Fe 110.8(56) 114 .
O3 N Fe 110.8(56) . .
N Fe N 90.0 153 .
N Fe N 90.0 153 173
N Fe N 90.0 . 173
N Fe N 90.0 153 77_545
N Fe N 90.0 . 77_545
N Fe N 180.0 173 77_545
N Fe N 90.0 153 97_655
N Fe N 180.0 . 97_655
N Fe N 90.0 173 97_655
N Fe N 90.0 77_545 97_655
N Fe N 180.0 153 57_554
N Fe N 90.0 . 57_554
N Fe N 90.0 173 57_554
N Fe N 90.0 77_545 57_554
N Fe N 90.0 97_655 57_554
N Fe O1 0.0 153 153
N Fe O1 90.0 . 153
N Fe O1 90.0 173 153
N Fe O1 90.0 77_545 153
N Fe O1 90.0 97_655 153
N Fe O1 180.0 57_554 153
N Fe O1 90.0 153 .
N Fe O1 0.0 . .
N Fe O1 90.0 173 .
N Fe O1 90.0 77_545 .
N Fe O1 180.0 97_655 .
N Fe O1 90.0 57_554 .
O1 Fe O1 90.0 153 .
N Fe O1 90.0 153 173
N Fe O1 90.0 . 173
N Fe O1 0.0 173 173
N Fe O1 180.0 77_545 173
N Fe O1 90.0 97_655 173
N Fe O1 90.0 57_554 173
O1 Fe O1 90.0 153 173
O1 Fe O1 90.0 . 173
N Fe O1 90.0 153 77_545
N Fe O1 90.0 . 77_545
N Fe O1 180.0 173 77_545
N Fe O1 0.0 77_545 77_545
N Fe O1 90.0 97_655 77_545
N Fe O1 90.0 57_554 77_545
O1 Fe O1 90.0 153 77_545
O1 Fe O1 90.0 . 77_545
O1 Fe O1 180.0 173 77_545
N Fe O1 90.0 153 97_655
N Fe O1 180.0 . 97_655
N Fe O1 90.0 173 97_655
N Fe O1 90.0 77_545 97_655
N Fe O1 0.0 97_655 97_655
N Fe O1 90.0 57_554 97_655
O1 Fe O1 90.0 153 97_655
O1 Fe O1 180.0 . 97_655
O1 Fe O1 90.0 173 97_655
O1 Fe O1 90.0 77_545 97_655
N Fe O1 180.0 153 57_554
N Fe O1 90.0 . 57_554
N Fe O1 90.0 173 57_554
N Fe O1 90.0 77_545 57_554
N Fe O1 90.0 97_655 57_554
N Fe O1 0.0 57_554 57_554
O1 Fe O1 180.0 153 57_554
O1 Fe O1 90.0 . 57_554
O1 Fe O1 90.0 173 57_554
O1 Fe O1 90.0 77_545 57_554
O1 Fe O1 90.0 97_655 57_554
C O1 O3 73.3(57) . 98
C O1 O3 73.3(57) . 17
O3 O1 O3 85.3(32) 98 17
C O1 O3 73.3(57) . 114
O3 O1 O3 85.3(32) 98 114
O3 O1 O3 146.6(100) 17 114
C O1 O3 73.3(57) . .
O3 O1 O3 146.6(100) 98 .
O3 O1 O3 85.3(32) 17 .
O3 O1 O3 85.3(32) 114 .
C O1 Fe 180.0 . .
O3 O1 Fe 106.7(57) 98 .
O3 O1 Fe 106.7(57) 17 .
O3 O1 Fe 106.7(57) 114 .
O3 O1 Fe 106.7(57) . .
O1 O3 N 4.1(17) . .
O1 O3 C 44.8(54) . .
N O3 C 48.8(62) . .
O1 O3 O3 118.3(57) . 70_554
N O3 O3 114.2(57) . 70_554
C O3 O3 163.1(76) . 70_554
O1 O3 O3 47.4(16) . 114
N O3 O3 48.6(19) . 114
C O3 O3 51.4(33) . 114
O3 O3 O3 119.997(12) 70_554 114
O1 O3 O3 47.4(16) . 17
N O3 O3 48.6(19) . 17
C O3 O3 51.4(32) . 17
O3 O3 O3 119.997(13) 70_554 17
O3 O3 O3 90.000(11) 114 17

loop_
_geom_bond_atom_site_label_1
_geom_bond_atom_site_label_2
_geom_bond_distance
_geom_bond_site_symmetry_2
Re C 2.10(2) .
Re Se 2.523(2) 99
Re Se 2.523(2) 4
Re Se 2.523(2) 98
Re Se 2.523(2) .
Re Re 2.6323(11) 9
Re Re 2.6324(11) 101
Re Re 2.6324(11) 5
Re Re 2.6324(11) 105
Se Re 2.523(2) 9
Se Re 2.523(2) 5
C O1 1.03(3) .
C N 1.13(3) .
C O3 1.40(14) 98
C O3 1.40(14) 114
C O3 1.40(14) 17
C O3 1.40(14) .
N O3 1.32(19) 98
N O3 1.32(19) 17
N O3 1.32(19) 114
N O3 1.32(19) .
N Fe 2.03(3) .
Fe N 2.03(3) 153
Fe N 2.03(3) 173
Fe N 2.03(3) 77_545
Fe N 2.03(3) 97_655
Fe N 2.03(3) 57_554
Fe O1 2.13(2) 153
Fe O1 2.13(2) .
Fe O1 2.13(2) 173
Fe O1 2.13(2) 77_545
Fe O1 2.13(2) 97_655
Fe O1 2.13(2) 57_554
O1 O3 1.29(19) 98
O1 O3 1.29(19) 17
O1 O3 1.29(19) 114
O1 O3 1.29(19) .
O3 O3 1.79(24) 70_554
O3 O3 1.75(25) 114
O3 O3 1.75(25) 17
